data_7206895
loop_
_publ_author_name
'Goswami, Arijit'
'Sengupta, Satirtha'
'Mondal, Raju'

_publ_section_title
;
 Construction of helical networks by using multiple V-shaped mixed ligand
 systems
;
_journal_issue 2
_journal_name_full CrystEngComm
_journal_page_first 561
_journal_paper_doi 10.1039/c1ce05380a
_journal_volume 14
_journal_year 2012
_chemical_formula_moiety 'C25 H24 N4 O5 Co, 2 H2O'
_chemical_formula_sum 'C25 H28 Co N4 O6'
_chemical_formula_weight 539.44
_chemical_name_systematic
;
?
;
_space_group_IT_number 70
_symmetry_cell_setting orthorhombic
_symmetry_space_group_name_Hall '-F 2uv 2vw'
_symmetry_space_group_name_H-M 'F d d d :2'
_atom_sites_solution_hydrogens geom
_atom_sites_solution_primary direct
_atom_sites_solution_secondary difmap
_audit_creation_method SHELXL-97
_cell_angle_alpha 90.00
_cell_angle_beta 90.00
_cell_angle_gamma 90.00
_cell_formula_units_Z 16
_cell_length_a 12.9833(7)
_cell_length_b 25.7855(14)
_cell_length_c 30.5266(17)
_cell_measurement_reflns_used 2950
_cell_measurement_temperature 120(2)
_cell_measurement_theta_max 26.12
_cell_measurement_theta_min 2.61
_cell_volume 10219.7(10)
_computing_cell_refinement 'Bruker APEX-2'
_computing_data_collection 'Bruker APEX-2'
_computing_data_reduction 'Bruker SHELXTL'
_computing_molecular_graphics 'Bruker SHELXTL'
_computing_publication_material 'Bruker SHELXTL'
_computing_structure_refinement 'SHELXL-97 (Sheldrick, 1997)'
_computing_structure_solution 'SHELXS-97 (Sheldrick, 1990)'
_diffrn_ambient_temperature 120(2)
_diffrn_detector_area_resol_mean 8
_diffrn_measured_fraction_theta_full 0.998
_diffrn_measured_fraction_theta_max 0.998
_diffrn_measurement_device_type 'Bruker APEX-2 CCD area detector'
_diffrn_measurement_method '/w scans'
_diffrn_radiation_monochromator graphite
_diffrn_radiation_source 'fine-focus sealed tube'
_diffrn_radiation_type MoK\a
_diffrn_radiation_wavelength 0.71073
_diffrn_reflns_av_R_equivalents 0.1117
_diffrn_reflns_av_sigmaI/netI 0.0415
_diffrn_reflns_limit_h_max 15
_diffrn_reflns_limit_h_min -15
_diffrn_reflns_limit_k_max 31
_diffrn_reflns_limit_k_min -31
_diffrn_reflns_limit_l_max 34
_diffrn_reflns_limit_l_min -36
_diffrn_reflns_number 34583
_diffrn_reflns_theta_full 25.46
_diffrn_reflns_theta_max 25.46
_diffrn_reflns_theta_min 1.88
_diffrn_standards_decay_% 0
_exptl_absorpt_coefficient_mu 0.718
_exptl_absorpt_correction_T_max 1.0000
_exptl_absorpt_correction_T_min 0.761199
_exptl_absorpt_correction_type multi-scan
_exptl_absorpt_process_details 'SADABS v.2.03 (Bruker, 2001), R(int)=0.0589 before correction'
_exptl_crystal_colour Purple
_exptl_crystal_density_diffrn 1.402
_exptl_crystal_density_meas ?
_exptl_crystal_density_method 'not measured'
_exptl_crystal_description Prism
_exptl_crystal_F_000 4496
_exptl_crystal_size_max 0.28
_exptl_crystal_size_mid 0.26
_exptl_crystal_size_min 0.22
_refine_diff_density_max 0.615
_refine_diff_density_min -0.433
_refine_diff_density_rms 0.070
_refine_ls_extinction_method none
_refine_ls_goodness_of_fit_ref 1.029
_refine_ls_hydrogen_treatment constr
_refine_ls_matrix_type full
_refine_ls_number_parameters 166
_refine_ls_number_reflns 2369
_refine_ls_number_restraints 0
_refine_ls_restrained_S_all 1.029
_refine_ls_R_factor_all 0.0854
_refine_ls_R_factor_gt 0.0529
_refine_ls_shift/su_max 0.013
_refine_ls_shift/su_mean 0.000
_refine_ls_structure_factor_coef Fsqd
_refine_ls_weighting_details 'calc w=1/[\s^2^(Fo^2^)+(0.0890P)^2^+22.2887P] where P=(Fo^2^+2Fc^2^)/3'
_refine_ls_weighting_scheme calc
_refine_ls_wR_factor_gt 0.1387
_refine_ls_wR_factor_ref 0.1591
_reflns_number_gt 1611
_reflns_number_total 2369
_reflns_threshold_expression I>2\s(I)
_cod_data_source_file c1ce05380a.txt
_cod_data_source_block 10ag15_0m
_cod_depositor_comments
;
The following automatic conversions were performed:

'_symmetry_cell_setting' value 'Orthorhombic' changed to
'orthorhombic' according to
/home/saulius/struct/CIF-dictionaries/cif_core.dic dictionary named
'cif_core.dic' version 2.4.1 from 2010-06-29.

Automatic conversion script
Id: cif_fix_values 1715 2011-07-08 13:25:40Z adriana 

The following automatic conversions were performed:

'_exptl_crystal_density_meas' value 'not measured' was changed to '?'
- the value is perceived as not measured.

Automatic conversion script
Id: cif_fix_values 3008 2015-01-20 13:52:24Z robertas 
;
_cod_original_sg_symbol_H-M Fddd
_cod_database_code 7206895

loop_
_symmetry_equiv_pos_as_xyz
'x, y, z'
'-x+3/4, -y+3/4, z'
'-x+3/4, y, -z+3/4'
'x, -y+3/4, -z+3/4'
'x, y+1/2, z+1/2'
'-x+3/4, -y+5/4, z+1/2'
'-x+3/4, y+1/2, -z+5/4'
'x, -y+5/4, -z+5/4'
'x+1/2, y, z+1/2'
'-x+5/4, -y+3/4, z+1/2'
'-x+5/4, y, -z+5/4'
'x+1/2, -y+3/4, -z+5/4'
'x+1/2, y+1/2, z'
'-x+5/4, -y+5/4, z'
'-x+5/4, y+1/2, -z+3/4'
'x+1/2, -y+5/4, -z+3/4'
'-x, -y, -z'
'x-3/4, y-3/4, -z'
'x-3/4, -y, z-3/4'
'-x, y-3/4, z-3/4'
'-x, -y+1/2, -z+1/2'
'x-3/4, y-1/4, -z+1/2'
'x-3/4, -y+1/2, z-1/4'
'-x, y-1/4, z-1/4'
'-x+1/2, -y, -z+1/2'
'x-1/4, y-3/4, -z+1/2'
'x-1/4, -y, z-1/4'
'-x+1/2, y-3/4, z-1/4'
'-x+1/2, -y+1/2, -z'
'x-1/4, y-1/4, -z'
'x-1/4, -y+1/2, z-3/4'
'-x+1/2, y-1/4, z-3/4'

loop_
_atom_site_label
_atom_site_type_symbol
_atom_site_fract_x
_atom_site_fract_y
_atom_site_fract_z
_atom_site_U_iso_or_equiv
_atom_site_adp_type
_atom_site_occupancy
_atom_site_symmetry_multiplicity
_atom_site_calc_flag
_atom_site_refinement_flags
Co1 Co 0.6250 0.22534(3) 0.1250 0.0423(3) Uani 1 2 d S
N1 N 0.5139(2) 0.26970(12) 0.10082(10) 0.0428(8) Uani 1 1 d .
O1 O 0.6836(2) 0.18313(12) 0.07966(10) 0.0644(9) Uani 1 1 d .
C1 C 0.5121(3) 0.30992(15) 0.07259(12) 0.0447(9) Uani 1 1 d .
O1W O 1.0767(3) 0.17360(15) 0.08198(14) 0.0991(13) Uani 1 1 d .
N2 N 0.4151(2) 0.26432(12) 0.11490(10) 0.0430(8) Uani 1 1 d .
H2A H 0.3952 0.2412 0.1333 0.052 Uiso 1 1 calc R
O2 O 0.8544(2) 0.17854(12) 0.08152(10) 0.0625(8) Uani 1 1 d .
C2 C 0.4128(3) 0.33013(15) 0.06924(12) 0.0432(9) Uani 1 1 d .
C3 C 0.3526(3) 0.29927(15) 0.09670(12) 0.0450(9) Uani 1 1 d .
C7 C 0.3750 0.3750 0.04243(18) 0.0479(13) Uani 1 2 d S
H7A H 0.3195 0.3631 0.0237 0.072 Uiso 0.50 1 calc PR
H7B H 0.4305 0.3869 0.0237 0.072 Uiso 0.50 1 calc PR
C8 C 0.6098(3) 0.32515(18) 0.04983(16) 0.0632(12) Uani 1 1 d .
H8A H 0.6651 0.3034 0.0597 0.095 Uiso 1 1 calc R
H8B H 0.6256 0.3607 0.0564 0.095 Uiso 1 1 calc R
H8C H 0.6014 0.3212 0.0188 0.095 Uiso 1 1 calc R
C9 C 0.2405(3) 0.30145(19) 0.10694(15) 0.0615(12) Uani 1 1 d .
H9A H 0.2194 0.2693 0.1200 0.092 Uiso 1 1 calc R
H9B H 0.2024 0.3071 0.0804 0.092 Uiso 1 1 calc R
H9C H 0.2276 0.3294 0.1270 0.092 Uiso 1 1 calc R
C12 C 0.7688(3) 0.16308(16) 0.06901(13) 0.0499(10) Uani 1 1 d .
C13 C 0.7611(3) 0.11742(16) 0.03784(13) 0.0506(10) Uani 1 1 d .
C14 C 0.6711(4) 0.10815(15) 0.01283(12) 0.0524(11) Uani 1 1 d .
C15 C 0.6716(4) 0.06510(18) -0.01482(14) 0.0671(13) Uani 1 1 d .
H15A H 0.6142 0.0585 -0.0322 0.081 Uiso 1 1 calc R
C16 C 0.7553(5) 0.03201(19) -0.01709(16) 0.0762(16) Uani 1 1 d .
H16A H 0.7535 0.0035 -0.0357 0.091 Uiso 1 1 calc R
C17 C 0.8413(5) 0.04121(19) 0.00813(16) 0.0688(14) Uani 1 1 d .
H17A H 0.8971 0.0186 0.0070 0.083 Uiso 1 1 calc R
C18 C 0.8442(4) 0.08437(16) 0.03528(15) 0.0594(12) Uani 1 1 d .
H18A H 0.9028 0.0910 0.0519 0.071 Uiso 1 1 calc R

loop_
_atom_site_aniso_label
_atom_site_aniso_U_11
_atom_site_aniso_U_22
_atom_site_aniso_U_33
_atom_site_aniso_U_23
_atom_site_aniso_U_13
_atom_site_aniso_U_12
Co1 0.0348(4) 0.0498(5) 0.0423(4) 0.000 0.0070(3) 0.000
N1 0.0333(17) 0.0532(19) 0.0419(18) 0.0024(16) 0.0073(13) 0.0018(14)
O1 0.0429(17) 0.079(2) 0.071(2) -0.0342(17) 0.0032(15) 0.0060(15)
C1 0.042(2) 0.049(2) 0.043(2) 0.0030(18) 0.0105(17) 0.0022(18)
O1W 0.080(3) 0.095(3) 0.122(3) 0.030(2) -0.004(2) 0.009(2)
N2 0.0330(16) 0.0530(18) 0.0431(17) 0.0077(14) 0.0055(14) -0.0019(14)
O2 0.0477(19) 0.069(2) 0.070(2) -0.0146(16) 0.0021(15) 0.0036(15)
C2 0.042(2) 0.051(2) 0.0370(19) -0.0029(17) 0.0034(17) 0.0014(18)
C3 0.038(2) 0.054(2) 0.043(2) -0.0026(18) -0.0014(17) 0.0023(18)
C7 0.050(3) 0.048(3) 0.047(3) 0.000 0.000 0.003(3)
C8 0.050(3) 0.070(3) 0.070(3) 0.018(2) 0.019(2) 0.004(2)
C9 0.038(2) 0.078(3) 0.068(3) 0.012(3) 0.000(2) 0.000(2)
C12 0.053(3) 0.057(3) 0.039(2) 0.0005(18) 0.0077(19) 0.007(2)
C13 0.062(3) 0.053(2) 0.037(2) 0.0060(18) 0.0146(19) 0.000(2)
C14 0.078(3) 0.049(2) 0.0297(19) 0.0014(17) 0.0151(19) -0.004(2)
C15 0.092(4) 0.061(3) 0.048(3) -0.006(2) 0.007(2) -0.001(3)
C16 0.118(5) 0.060(3) 0.051(3) -0.007(2) 0.025(3) 0.002(3)
C17 0.083(4) 0.061(3) 0.062(3) 0.013(2) 0.033(3) 0.012(3)
C18 0.069(3) 0.054(3) 0.054(3) 0.004(2) 0.027(2) 0.003(2)

loop_
_atom_type_symbol
_atom_type_description
_atom_type_scat_dispersion_real
_atom_type_scat_dispersion_imag
_atom_type_scat_source
C C 0.0033 0.0016 'International Tables Vol C Tables 4.2.6.8 and 6.1.1.4'
H H 0.0000 0.0000 'International Tables Vol C Tables 4.2.6.8 and 6.1.1.4'
N N 0.0061 0.0033 'International Tables Vol C Tables 4.2.6.8 and 6.1.1.4'
O O 0.0106 0.0060 'International Tables Vol C Tables 4.2.6.8 and 6.1.1.4'
Co Co 0.3494 0.9721 'International Tables Vol C Tables 4.2.6.8 and 6.1.1.4'

loop_
_geom_angle_atom_site_label_1
_geom_angle_atom_site_label_2
_geom_angle_atom_site_label_3
_geom_angle
_geom_angle_site_symmetry_1
_geom_angle_site_symmetry_3
O1 Co1 O1 110.9(2) . 11_554
O1 Co1 N1 107.92(12) . 11_554
O1 Co1 N1 110.30(13) 11_554 11_554
O1 Co1 N1 110.30(13) . .
O1 Co1 N1 107.92(12) 11_554 .
N1 Co1 N1 109.55(18) 11_554 .
C1 N1 N2 105.3(3) . .
C1 N1 Co1 134.0(3) . .
N2 N1 Co1 120.6(2) . .
C12 O1 Co1 139.9(3) . .
N1 C1 C2 110.5(3) . .
N1 C1 C8 118.9(3) . .
C2 C1 C8 130.6(4) . .
C3 N2 N1 111.9(3) . .
C3 N2 H2A 124.0 . .
N1 N2 H2A 124.0 . .
C1 C2 C3 105.1(3) . .
C1 C2 C7 129.1(3) . .
C3 C2 C7 125.8(3) . .
N2 C3 C2 107.1(3) . .
N2 C3 C9 122.2(4) . .
C2 C3 C9 130.7(4) . .
C2 C7 C2 113.8(4) . 2
C2 C7 H7A 108.8 . .
C2 C7 H7A 108.8 2 .
C2 C7 H7B 108.8 . .
C2 C7 H7B 108.8 2 .
H7A C7 H7B 107.7 . .
C1 C8 H8A 109.5 . .
C1 C8 H8B 109.5 . .
H8A C8 H8B 109.5 . .
C1 C8 H8C 109.5 . .
H8A C8 H8C 109.5 . .
H8B C8 H8C 109.5 . .
C3 C9 H9A 109.5 . .
C3 C9 H9B 109.5 . .
H9A C9 H9B 109.5 . .
C3 C9 H9C 109.5 . .
H9A C9 H9C 109.5 . .
H9B C9 H9C 109.5 . .
O2 C12 O1 125.0(4) . .
O2 C12 C13 120.1(4) . .
O1 C12 C13 114.9(4) . .
C18 C13 C14 120.7(4) . .
C18 C13 C12 117.6(4) . .
C14 C13 C12 121.6(4) . .
C15 C14 C13 117.2(4) . .
C15 C14 C14 118.1(4) . 14_545
C13 C14 C14 124.7(4) . 14_545
C16 C15 C14 121.7(5) . .
C16 C15 H15A 119.2 . .
C14 C15 H15A 119.2 . .
C17 C16 C15 120.2(5) . .
C17 C16 H16A 119.9 . .
C15 C16 H16A 119.9 . .
C16 C17 C18 119.6(5) . .
C16 C17 H17A 120.2 . .
C18 C17 H17A 120.2 . .
C13 C18 C17 120.6(5) . .
C13 C18 H18A 119.7 . .
C17 C18 H18A 119.7 . .

loop_
_geom_bond_atom_site_label_1
_geom_bond_atom_site_label_2
_geom_bond_distance
_geom_bond_site_symmetry_2
Co1 O1 1.918(3) .
Co1 O1 1.918(3) 11_554
Co1 N1 1.983(3) 11_554
Co1 N1 1.983(3) .
N1 C1 1.349(5) .
N1 N2 1.361(4) .
O1 C12 1.264(5) .
C1 C2 1.394(5) .
C1 C8 1.499(5) .
N2 C3 1.334(5) .
N2 H2A 0.8600 .
O2 C12 1.240(5) .
C2 C3 1.395(5) .
C2 C7 1.500(5) .
C3 C9 1.489(5) .
C7 C2 1.500(5) 2
C7 H7A 0.9700 .
C7 H7B 0.9700 .
C8 H8A 0.9600 .
C8 H8B 0.9600 .
C8 H8C 0.9600 .
C9 H9A 0.9600 .
C9 H9B 0.9600 .
C9 H9C 0.9600 .
C12 C13 1.517(6) .
C13 C18 1.377(6) .
C13 C14 1.416(6) .
C14 C15 1.395(6) .
C14 C14 1.480(9) 14_545
C15 C16 1.383(7) .
C15 H15A 0.9300 .
C16 C17 1.377(7) .
C16 H16A 0.9300 .
C17 C18 1.388(6) .
C17 H17A 0.9300 .
C18 H18A 0.9300 .
